data_7015076
loop_
_publ_author_name
'Mikata, Yuji'
'Yamashita, Azusa'
'Kawata, Keiko'
'Konno, Hideo'
'Itami, Saori'
'Yasuda, Keiko'
'Tamotsu, Satoshi'

_publ_section_title
;
 Methoxyquinoline-diethylenetriamine conjugate as a fluorescent zinc
 sensor.
;
_journal_issue 18
_journal_name_full 'Dalton transactions (Cambridge, England : 2003)'
_journal_page_first 4976
_journal_page_last 4981
_journal_paper_doi 10.1039/c0dt00791a
_journal_volume 40
_journal_year 2011
_chemical_formula_sum 'C26 H31 Cl2 N5 O10 Zn'
_chemical_formula_weight 709.83
_chemical_name_systematic
;
?
;
_space_group_IT_number 60
_symmetry_cell_setting orthorhombic
_symmetry_space_group_name_Hall '-P 2n 2ab'
_symmetry_space_group_name_H-M 'P b c n'
_atom_sites_solution_hydrogens geom
_atom_sites_solution_primary direct
_atom_sites_solution_secondary difmap
_audit_creation_method SHELXL-97
_cell_angle_alpha 90.00
_cell_angle_beta 90.00
_cell_angle_gamma 90.00
_cell_formula_units_Z 8
_cell_length_a 26.5223(8)
_cell_length_b 10.5201(3)
_cell_length_c 20.1433(5)
_cell_measurement_temperature 123(2)
_cell_volume 5620.3(3)
_computing_structure_refinement 'SHELXL-97 (Sheldrick, 1997)'
_computing_structure_solution 'SHELXS-97 (Sheldrick, 1990)'
_diffrn_ambient_temperature 123(2)
_diffrn_measured_fraction_theta_full 0.998
_diffrn_measured_fraction_theta_max 0.998
_diffrn_radiation_monochromator graphite
_diffrn_radiation_source 'fine-focus sealed tube'
_diffrn_radiation_type MoK\a
_diffrn_radiation_wavelength 0.71070
_diffrn_reflns_av_R_equivalents 0.0220
_diffrn_reflns_av_sigmaI/netI 0.0419
_diffrn_reflns_limit_h_max 34
_diffrn_reflns_limit_h_min -34
_diffrn_reflns_limit_k_max 11
_diffrn_reflns_limit_k_min -13
_diffrn_reflns_limit_l_max 26
_diffrn_reflns_limit_l_min -26
_diffrn_reflns_number 40647
_diffrn_reflns_theta_full 27.48
_diffrn_reflns_theta_max 27.48
_diffrn_reflns_theta_min 3.01
_exptl_absorpt_coefficient_mu 1.133
_exptl_absorpt_correction_T_max 0.7275
_exptl_absorpt_correction_T_min 0.6013
_exptl_absorpt_correction_type multi-scan
_exptl_absorpt_process_details 'Jacobson, R. (1998) Private communication'
_exptl_crystal_density_diffrn 1.678
_exptl_crystal_density_method 'not measured'
_exptl_crystal_F_000 2928
_exptl_crystal_size_max 0.50
_exptl_crystal_size_mid 0.50
_exptl_crystal_size_min 0.30
_refine_diff_density_max 1.524
_refine_diff_density_min -1.320
_refine_diff_density_rms 0.076
_refine_ls_extinction_method none
_refine_ls_goodness_of_fit_ref 1.046
_refine_ls_hydrogen_treatment mixed
_refine_ls_matrix_type full
_refine_ls_number_parameters 530
_refine_ls_number_reflns 6436
_refine_ls_number_restraints 0
_refine_ls_restrained_S_all 1.046
_refine_ls_R_factor_all 0.0457
_refine_ls_R_factor_gt 0.0445
_refine_ls_shift/su_max 0.001
_refine_ls_shift/su_mean 0.000
_refine_ls_structure_factor_coef Fsqd
_refine_ls_weighting_details 'calc w=1/[\s^2^(Fo^2^)+(0.0448P)^2^+12.3713P] where P=(Fo^2^+2Fc^2^)/3'
_refine_ls_weighting_scheme calc
_refine_ls_wR_factor_gt 0.1069
_refine_ls_wR_factor_ref 0.1079
_reflns_number_gt 6194
_reflns_number_total 6436
_reflns_threshold_expression >2sigma(I)
_cod_data_source_file c0dt00791a.txt
_cod_data_source_block 6-MeOBQDIEN-Zn
_cod_original_sg_symbol_H-M Pbcn
_cod_database_code 7015076

loop_
_symmetry_equiv_pos_as_xyz
'x, y, z'
'-x+1/2, -y+1/2, z+1/2'
'x+1/2, -y+1/2, -z'
'-x, y, -z+1/2'
'-x, -y, -z'
'x-1/2, y-1/2, -z-1/2'
'-x-1/2, y-1/2, z'
'x, -y, z-1/2'

loop_
_atom_site_label
_atom_site_type_symbol
_atom_site_fract_x
_atom_site_fract_y
_atom_site_fract_z
_atom_site_U_iso_or_equiv
_atom_site_adp_type
_atom_site_occupancy
_atom_site_symmetry_multiplicity
_atom_site_calc_flag
_atom_site_refinement_flags
_atom_site_disorder_assembly
_atom_site_disorder_group
Zn1 Zn 0.362882(10) 0.93780(2) 0.146573(13) 0.01798(9) Uani 1 1 d . . .
Cl1 Cl 0.27172(2) 0.43410(7) 0.05021(3) 0.03018(15) Uani 1 1 d . . .
C15 C 0.36834(11) 1.2178(2) 0.15109(13) 0.0257(5) Uani 1 1 d . . .
O1 O 0.46951(7) 0.74437(17) 0.43417(8) 0.0262(4) Uani 1 1 d . . .
C2 C 0.41925(9) 0.5666(2) 0.15361(12) 0.0190(4) Uani 1 1 d . . .
O2 O 0.30588(7) 0.39659(17) 0.32310(9) 0.0273(4) Uani 1 1 d . . .
N2 N 0.35666(8) 0.83307(19) 0.05850(10) 0.0192(4) Uani 1 1 d . . .
C25 C 0.31170(8) 0.7467(2) 0.32759(11) 0.0187(4) Uani 1 1 d . . .
C13 C 0.42260(11) 0.9878(3) 0.02720(14) 0.0295(5) Uani 1 1 d . . .
C7 C 0.43726(9) 0.8822(2) 0.27612(11) 0.0187(4) Uani 1 1 d . . .
N5 N 0.31777(7) 0.89241(18) 0.23369(9) 0.0167(4) Uani 1 1 d . . .
N1 N 0.41194(7) 0.79081(18) 0.17215(9) 0.0160(4) Uani 1 1 d . . .
N4 N 0.33372(8) 1.1171(2) 0.17593(10) 0.0225(4) Uani 1 1 d . . .
O3 O 0.32448(8) 0.4313(2) 0.03658(12) 0.0397(5) Uani 1 1 d . . .
N3 N 0.41288(8) 1.0555(2) 0.09021(11) 0.0244(4) Uani 1 1 d . . .
C6 C 0.45119(9) 0.8675(2) 0.34107(12) 0.0201(4) Uani 1 1 d . . .
C3 C 0.43309(9) 0.5468(2) 0.21836(12) 0.0192(4) Uani 1 1 d . . .
C5 C 0.45701(9) 0.7444(2) 0.36843(11) 0.0203(4) Uani 1 1 d . . .
C20 C 0.31019(9) 0.6202(2) 0.35132(11) 0.0207(5) Uani 1 1 d . . .
C17 C 0.31848(8) 0.9890(2) 0.27568(11) 0.0185(4) Uani 1 1 d . . .
C22 C 0.30265(9) 0.5472(2) 0.23767(12) 0.0200(4) Uani 1 1 d . . .
C9 C 0.43778(8) 0.6515(2) 0.26212(11) 0.0171(4) Uani 1 1 d . . .
C8 C 0.42927(8) 0.7741(2) 0.23582(11) 0.0157(4) Uani 1 1 d . . .
C23 C 0.30512(8) 0.6686(2) 0.21407(11) 0.0188(4) Uani 1 1 d . . .
C4 C 0.45083(9) 0.6376(2) 0.33018(12) 0.0192(4) Uani 1 1 d . . .
C10 C 0.47192(12) 0.6231(3) 0.46588(13) 0.0289(5) Uani 1 1 d . . .
C26 C 0.31247(13) 0.3666(3) 0.39191(15) 0.0348(6) Uani 1 1 d . . .
C24 C 0.31140(8) 0.7713(2) 0.25852(11) 0.0170(4) Uani 1 1 d . . .
C1 C 0.40691(8) 0.6909(2) 0.13282(11) 0.0171(4) Uani 1 1 d . . .
C16 C 0.32593(9) 1.1204(2) 0.24778(12) 0.0212(4) Uani 1 1 d . . .
C21 C 0.30670(9) 0.5221(2) 0.30655(12) 0.0208(4) Uani 1 1 d . . .
C19 C 0.31301(9) 0.8528(2) 0.37102(12) 0.0233(5) Uani 1 1 d . . .
O4 O 0.26091(10) 0.3553(3) 0.10735(11) 0.0526(7) Uani 1 1 d . . .
O5 O 0.24489(9) 0.3864(3) -0.00630(10) 0.0511(7) Uani 1 1 d . . .
C18 C 0.31456(10) 0.9725(2) 0.34538(12) 0.0232(5) Uani 1 1 d . . .
C12 C 0.37530(11) 0.9187(3) 0.00465(12) 0.0258(5) Uani 1 1 d . . .
C11 C 0.38619(10) 0.7134(2) 0.06390(12) 0.0218(5) Uani 1 1 d . . .
O6 O 0.25648(14) 0.5616(3) 0.06349(16) 0.0745(10) Uani 1 1 d . . .
C14 C 0.38687(12) 1.1789(2) 0.08302(14) 0.0293(6) Uani 1 1 d . . .
Cl2 Cl 0.53346(3) 0.24748(7) 0.13532(4) 0.03572(17) Uani 1 1 d . . .
O7 O 0.52044(10) 0.1519(2) 0.08889(13) 0.0520(6) Uani 1 1 d . . .
O8 O 0.56763(14) 0.2127(4) 0.18272(18) 0.0935(12) Uani 1 1 d . . .
O9 O 0.49355(11) 0.3258(3) 0.15261(15) 0.0677(9) Uani 1 1 d . . .
O10 O 0.56357(13) 0.3375(3) 0.09175(17) 0.0474(8) Uani 0.73 1 d P . .
O11 O 0.4980(3) 0.1434(7) 0.1858(4) 0.0400(18) Uani 0.27 1 d P . .
H28 H 0.3023(11) 0.685(3) 0.1680(16) 0.026(7) Uiso 1 1 d . . .
H6 H 0.4389(12) 0.581(3) 0.4646(15) 0.023(7) Uiso 1 1 d . . .
H27 H 0.2979(11) 0.477(3) 0.2091(15) 0.026(7) Uiso 1 1 d . . .
H19 H 0.3511(13) 1.295(3) 0.1507(16) 0.035(9) Uiso 1 1 d . . .
H2 H 0.4388(10) 0.465(3) 0.2340(14) 0.018(7) Uiso 1 1 d . . .
H17 H 0.3585(12) 1.170(3) 0.0542(16) 0.028(8) Uiso 1 1 d . . .
H22 H 0.3536(12) 1.153(3) 0.2682(15) 0.027(8) Uiso 1 1 d . . .
H23 H 0.2982(12) 1.170(3) 0.2587(16) 0.030(8) Uiso 1 1 d . . .
H7 H 0.4969(13) 0.567(3) 0.4434(16) 0.030(8) Uiso 1 1 d . . .
H4 H 0.4567(12) 0.933(3) 0.3672(16) 0.025(8) Uiso 1 1 d . . .
H26 H 0.3110(12) 0.602(3) 0.3981(16) 0.027(8) Uiso 1 1 d . . .
H3 H 0.4553(12) 0.560(3) 0.3473(15) 0.027(8) Uiso 1 1 d . . .
H14 H 0.4511(12) 0.924(3) 0.0363(15) 0.027(8) Uiso 1 1 d . . .
H1 H 0.4150(11) 0.500(3) 0.1254(15) 0.023(7) Uiso 1 1 d . . .
H5 H 0.4323(11) 0.964(3) 0.2583(15) 0.025(7) Uiso 1 1 d . . .
H8 H 0.4811(12) 0.640(3) 0.5110(16) 0.030(8) Uiso 1 1 d . . .
H12 H 0.3822(11) 0.871(3) -0.0353(15) 0.025(7) Uiso 1 1 d . . .
H11 H 0.3262(13) 0.812(3) 0.0509(15) 0.029(8) Uiso 1 1 d . . .
H20 H 0.3955(11) 1.220(3) 0.1816(15) 0.021(7) Uiso 1 1 d . . .
H13 H 0.3477(12) 0.974(3) -0.0045(16) 0.030(8) Uiso 1 1 d . . .
H9 H 0.3654(12) 0.642(3) 0.0516(17) 0.035(9) Uiso 1 1 d . . .
H25 H 0.3114(12) 0.834(3) 0.4189(16) 0.030(8) Uiso 1 1 d . . .
H10 H 0.4129(12) 0.716(3) 0.0349(16) 0.030(8) Uiso 1 1 d . . .
H21 H 0.3028(13) 1.128(3) 0.1534(17) 0.038(9) Uiso 1 1 d . . .
H30 H 0.2853(13) 0.403(3) 0.4186(17) 0.033(8) Uiso 1 1 d . . .
H24 H 0.3137(12) 1.043(3) 0.3707(17) 0.032(8) Uiso 1 1 d . . .
H31 H 0.3115(16) 0.275(4) 0.395(2) 0.060(12) Uiso 1 1 d . . .
H29 H 0.3446(13) 0.391(3) 0.4052(16) 0.032(8) Uiso 1 1 d . . .
H16 H 0.4416(14) 1.069(3) 0.1089(18) 0.037(9) Uiso 1 1 d . . .
H18 H 0.4086(12) 1.240(3) 0.0622(16) 0.031(8) Uiso 1 1 d . . .
H15 H 0.4312(13) 1.044(3) -0.0069(18) 0.035(9) Uiso 1 1 d . . .

loop_
_atom_site_aniso_label
_atom_site_aniso_U_11
_atom_site_aniso_U_22
_atom_site_aniso_U_33
_atom_site_aniso_U_23
_atom_site_aniso_U_13
_atom_site_aniso_U_12
Zn1 0.02434(16) 0.01492(14) 0.01469(14) 0.00061(9) -0.00053(9) 0.00220(9)
Cl1 0.0264(3) 0.0407(4) 0.0234(3) -0.0068(2) 0.0005(2) -0.0047(2)
C15 0.0348(14) 0.0165(11) 0.0258(12) 0.0024(9) 0.0020(10) 0.0020(10)
O1 0.0394(10) 0.0227(9) 0.0164(8) -0.0011(7) -0.0064(7) 0.0062(7)
C2 0.0207(11) 0.0152(10) 0.0211(11) -0.0040(8) 0.0007(8) -0.0003(8)
O2 0.0387(10) 0.0171(8) 0.0260(9) -0.0004(7) 0.0005(8) 0.0009(7)
N2 0.0179(9) 0.0222(10) 0.0174(9) 0.0002(7) -0.0012(7) 0.0005(8)
C25 0.0170(10) 0.0210(11) 0.0179(10) -0.0025(8) 0.0013(8) -0.0002(8)
C13 0.0352(14) 0.0250(13) 0.0283(13) 0.0003(10) 0.0119(11) -0.0029(11)
C7 0.0204(10) 0.0145(10) 0.0213(11) 0.0006(8) -0.0004(8) 0.0008(8)
N5 0.0151(8) 0.0174(9) 0.0176(9) -0.0020(7) -0.0001(7) 0.0009(7)
N1 0.0168(8) 0.0150(8) 0.0163(8) 0.0003(7) 0.0002(7) 0.0011(7)
N4 0.0231(10) 0.0213(10) 0.0232(10) 0.0012(8) -0.0021(8) 0.0004(8)
O3 0.0254(10) 0.0453(13) 0.0485(13) 0.0155(10) -0.0021(9) -0.0085(9)
N3 0.0226(10) 0.0216(10) 0.0290(11) -0.0002(8) 0.0020(8) -0.0006(8)
C6 0.0220(11) 0.0176(11) 0.0206(11) -0.0033(9) -0.0009(9) 0.0004(9)
C3 0.0202(11) 0.0139(10) 0.0234(11) 0.0002(8) 0.0006(9) 0.0019(8)
C5 0.0209(11) 0.0231(11) 0.0168(10) 0.0002(9) -0.0013(8) 0.0045(9)
C20 0.0223(11) 0.0220(11) 0.0179(11) -0.0011(9) 0.0016(8) -0.0007(9)
C17 0.0154(10) 0.0194(11) 0.0207(11) -0.0030(8) -0.0010(8) 0.0002(8)
C22 0.0198(11) 0.0194(11) 0.0207(11) -0.0062(9) 0.0017(8) -0.0009(8)
C9 0.0152(9) 0.0159(10) 0.0201(10) -0.0003(8) 0.0007(8) 0.0023(8)
C8 0.0140(9) 0.0165(10) 0.0166(10) 0.0002(8) 0.0003(7) 0.0006(8)
C23 0.0170(10) 0.0220(11) 0.0173(10) -0.0039(8) 0.0016(8) -0.0017(8)
C4 0.0211(11) 0.0160(10) 0.0206(11) 0.0024(8) -0.0011(8) 0.0027(8)
C10 0.0409(15) 0.0266(13) 0.0191(11) 0.0027(10) -0.0026(10) 0.0072(11)
C26 0.0503(18) 0.0231(13) 0.0310(14) 0.0051(11) -0.0062(13) 0.0008(12)
C24 0.0141(9) 0.0186(10) 0.0184(10) -0.0024(8) 0.0008(8) 0.0005(8)
C1 0.0168(10) 0.0169(10) 0.0177(10) -0.0011(8) 0.0018(8) -0.0003(8)
C16 0.0214(11) 0.0178(11) 0.0243(11) -0.0033(9) -0.0018(9) 0.0008(9)
C21 0.0197(10) 0.0186(11) 0.0241(11) -0.0008(9) 0.0021(8) -0.0003(8)
C19 0.0274(12) 0.0238(12) 0.0188(11) -0.0034(9) 0.0004(9) -0.0009(9)
O4 0.0549(14) 0.0760(18) 0.0267(10) 0.0015(11) 0.0046(10) -0.0317(13)
O5 0.0353(11) 0.094(2) 0.0238(10) -0.0152(12) 0.0010(9) -0.0213(12)
C18 0.0276(12) 0.0217(11) 0.0204(11) -0.0077(9) 0.0003(9) -0.0006(10)
C12 0.0355(14) 0.0263(12) 0.0157(11) 0.0041(9) 0.0005(10) 0.0043(11)
C11 0.0306(12) 0.0176(11) 0.0173(10) -0.0023(8) -0.0003(9) 0.0010(9)
O6 0.096(2) 0.0633(19) 0.0638(18) -0.0223(15) -0.0006(17) 0.0354(17)
C14 0.0407(15) 0.0184(11) 0.0289(13) 0.0073(10) 0.0076(11) 0.0014(11)
Cl2 0.0331(3) 0.0313(3) 0.0428(4) -0.0143(3) -0.0139(3) 0.0139(3)
O7 0.0553(15) 0.0435(13) 0.0571(15) -0.0208(12) -0.0063(12) 0.0100(11)
O8 0.084(2) 0.119(3) 0.078(2) 0.009(2) -0.0505(19) 0.023(2)
O9 0.0547(16) 0.0697(19) 0.079(2) -0.0360(16) -0.0004(14) 0.0297(14)
O10 0.0542(19) 0.0365(16) 0.0515(19) -0.0018(14) 0.0123(15) -0.0154(14)
O11 0.058(5) 0.029(4) 0.033(4) 0.011(3) 0.013(4) -0.005(4)

loop_
_atom_type_symbol
_atom_type_description
_atom_type_scat_dispersion_real
_atom_type_scat_dispersion_imag
_atom_type_scat_source
Zn Zn 0.2839 1.4301 'International Tables Vol C Tables 4.2.6.8 and 6.1.1.4'
Cl Cl 0.1484 0.1585 'International Tables Vol C Tables 4.2.6.8 and 6.1.1.4'
C C 0.0033 0.0016 'International Tables Vol C Tables 4.2.6.8 and 6.1.1.4'
O O 0.0106 0.0060 'International Tables Vol C Tables 4.2.6.8 and 6.1.1.4'
N N 0.0061 0.0033 'International Tables Vol C Tables 4.2.6.8 and 6.1.1.4'
H H 0.0000 0.0000 'International Tables Vol C Tables 4.2.6.8 and 6.1.1.4'

loop_
_geom_angle_atom_site_label_1
_geom_angle_atom_site_label_2
_geom_angle_atom_site_label_3
_geom_angle
_geom_angle_site_symmetry_1
_geom_angle_site_symmetry_3
_geom_angle_publ_flag
N1 Zn1 N2 82.44(8) . . ?
N1 Zn1 N4 144.82(8) . . ?
N2 Zn1 N4 132.42(8) . . ?
N1 Zn1 N3 99.98(8) . . ?
N2 Zn1 N3 84.47(8) . . ?
N4 Zn1 N3 81.92(8) . . ?
N1 Zn1 N5 88.92(7) . . ?
N2 Zn1 N5 121.60(8) . . ?
N4 Zn1 N5 76.71(8) . . ?
N3 Zn1 N5 153.52(8) . . ?
O3 Cl1 O6 109.48(19) . . ?
O3 Cl1 O5 109.08(14) . . ?
O6 Cl1 O5 109.74(19) . . ?
O3 Cl1 O4 109.60(14) . . ?
O6 Cl1 O4 109.49(19) . . ?
O5 Cl1 O4 109.43(15) . . ?
N4 C15 C14 108.3(2) . . ?
N4 C15 H19 109(2) . . ?
C14 C15 H19 113(2) . . ?
N4 C15 H20 105.7(18) . . ?
C14 C15 H20 110.3(18) . . ?
H19 C15 H20 111(3) . . ?
C5 O1 C10 116.42(19) . . ?
C3 C2 C1 119.0(2) . . ?
C3 C2 H1 120.8(19) . . ?
C1 C2 H1 119.9(19) . . ?
C21 O2 C26 116.6(2) . . ?
C11 N2 C12 112.92(19) . . ?
C11 N2 Zn1 109.99(14) . . ?
C12 N2 Zn1 105.76(15) . . ?
C11 N2 H11 107(2) . . ?
C12 N2 H11 110(2) . . ?
Zn1 N2 H11 111(2) . . ?
C20 C25 C24 120.3(2) . . ?
C20 C25 C19 122.2(2) . . ?
C24 C25 C19 117.5(2) . . ?
N3 C13 C12 110.1(2) . . ?
N3 C13 H14 106.8(18) . . ?
C12 C13 H14 110.4(17) . . ?
N3 C13 H15 112(2) . . ?
C12 C13 H15 107(2) . . ?
H14 C13 H15 111(3) . . ?
C6 C7 C8 119.9(2) . . ?
C6 C7 H5 120.4(19) . . ?
C8 C7 H5 119.7(19) . . ?
C17 N5 C24 118.67(19) . . ?
C17 N5 Zn1 109.83(15) . . ?
C24 N5 Zn1 124.20(14) . . ?
C1 N1 C8 119.43(19) . . ?
C1 N1 Zn1 112.23(15) . . ?
C8 N1 Zn1 122.28(14) . . ?
C16 N4 C15 113.8(2) . . ?
C16 N4 Zn1 110.38(15) . . ?
C15 N4 Zn1 108.28(15) . . ?
C16 N4 H21 111(2) . . ?
C15 N4 H21 107(2) . . ?
Zn1 N4 H21 107(2) . . ?
C13 N3 C14 114.9(2) . . ?
C13 N3 Zn1 106.57(15) . . ?
C14 N3 Zn1 105.73(16) . . ?
C13 N3 H16 107(2) . . ?
C14 N3 H16 108(2) . . ?
Zn1 N3 H16 114(2) . . ?
C7 C6 C5 120.3(2) . . ?
C7 C6 H4 122(2) . . ?
C5 C6 H4 118(2) . . ?
C2 C3 C9 119.8(2) . . ?
C2 C3 H2 120.5(17) . . ?
C9 C3 H2 119.6(18) . . ?
O1 C5 C4 125.0(2) . . ?
O1 C5 C6 113.8(2) . . ?
C4 C5 C6 121.1(2) . . ?
C21 C20 C25 119.1(2) . . ?
C21 C20 H26 119.5(19) . . ?
C25 C20 H26 121.4(19) . . ?
N5 C17 C18 122.5(2) . . ?
N5 C17 C16 118.0(2) . . ?
C18 C17 C16 119.5(2) . . ?
C23 C22 C21 120.8(2) . . ?
C23 C22 H27 121.8(19) . . ?
C21 C22 H27 117.3(19) . . ?
C8 C9 C3 117.6(2) . . ?
C8 C9 C4 119.6(2) . . ?
C3 C9 C4 122.8(2) . . ?
N1 C8 C7 118.9(2) . . ?
N1 C8 C9 121.3(2) . . ?
C7 C8 C9 119.7(2) . . ?
C22 C23 C24 120.0(2) . . ?
C22 C23 H28 120.7(19) . . ?
C24 C23 H28 119.3(19) . . ?
C5 C4 C9 119.1(2) . . ?
C5 C4 H3 121(2) . . ?
C9 C4 H3 120(2) . . ?
O1 C10 H6 110.4(17) . . ?
O1 C10 H7 110.7(18) . . ?
H6 C10 H7 109(3) . . ?
O1 C10 H8 105.6(19) . . ?
H6 C10 H8 110(3) . . ?
H7 C10 H8 112(3) . . ?
O2 C26 H30 111(2) . . ?
O2 C26 H31 106(3) . . ?
H30 C26 H31 110(3) . . ?
O2 C26 H29 109(2) . . ?
H30 C26 H29 114(3) . . ?
H31 C26 H29 106(3) . . ?
N5 C24 C23 119.4(2) . . ?
N5 C24 C25 121.7(2) . . ?
C23 C24 C25 118.9(2) . . ?
N1 C1 C2 122.3(2) . . ?
N1 C1 C11 117.5(2) . . ?
C2 C1 C11 120.2(2) . . ?
N4 C16 C17 111.49(19) . . ?
N4 C16 H22 110(2) . . ?
C17 C16 H22 107(2) . . ?
N4 C16 H23 111(2) . . ?
C17 C16 H23 109(2) . . ?
H22 C16 H23 109(3) . . ?
O2 C21 C20 124.7(2) . . ?
O2 C21 C22 114.8(2) . . ?
C20 C21 C22 120.5(2) . . ?
C18 C19 C25 119.6(2) . . ?
C18 C19 H25 123.9(19) . . ?
C25 C19 H25 116.4(19) . . ?
C19 C18 C17 119.4(2) . . ?
C19 C18 H24 123(2) . . ?
C17 C18 H24 118(2) . . ?
N2 C12 C13 110.2(2) . . ?
N2 C12 H12 111.0(18) . . ?
C13 C12 H12 109.9(18) . . ?
N2 C12 H13 105(2) . . ?
C13 C12 H13 114(2) . . ?
H12 C12 H13 107(3) . . ?
N2 C11 C1 113.06(18) . . ?
N2 C11 H9 110(2) . . ?
C1 C11 H9 109(2) . . ?
N2 C11 H10 110(2) . . ?
C1 C11 H10 108(2) . . ?
H9 C11 H10 107(3) . . ?
N3 C14 C15 107.5(2) . . ?
N3 C14 H17 110(2) . . ?
C15 C14 H17 108.8(19) . . ?
N3 C14 H18 110.6(19) . . ?
C15 C14 H18 114.2(19) . . ?
H17 C14 H18 106(3) . . ?
O8 Cl2 O9 119.3(2) . . ?
O8 Cl2 O7 115.7(2) . . ?
O9 Cl2 O7 113.70(17) . . ?
O8 Cl2 O10 102.8(2) . . ?
O9 Cl2 O10 100.1(2) . . ?
O7 Cl2 O10 100.92(18) . . ?
O8 Cl2 O11 77.6(4) . . ?
O9 Cl2 O11 79.4(3) . . ?
O7 Cl2 O11 79.1(3) . . ?
O10 Cl2 O11 179.5(3) . . ?

loop_
_geom_bond_atom_site_label_1
_geom_bond_atom_site_label_2
_geom_bond_distance
_geom_bond_site_symmetry_2
_geom_bond_publ_flag
Zn1 N1 2.0856(18) . ?
Zn1 N2 2.095(2) . ?
Zn1 N4 2.123(2) . ?
Zn1 N3 2.140(2) . ?
Zn1 N5 2.1769(19) . ?
Cl1 O3 1.426(2) . ?
Cl1 O6 1.427(3) . ?
Cl1 O5 1.433(2) . ?
Cl1 O4 1.447(2) . ?
C15 N4 1.488(3) . ?
C15 C14 1.513(4) . ?
C15 H19 0.93(4) . ?
C15 H20 0.95(3) . ?
O1 C5 1.365(3) . ?
O1 C10 1.428(3) . ?
C2 C3 1.371(3) . ?
C2 C1 1.411(3) . ?
C2 H1 0.91(3) . ?
O2 C21 1.362(3) . ?
O2 C26 1.432(3) . ?
N2 C11 1.486(3) . ?
N2 C12 1.494(3) . ?
N2 H11 0.85(3) . ?
C25 C20 1.414(3) . ?
C25 C24 1.415(3) . ?
C25 C19 1.419(3) . ?
C13 N3 1.478(3) . ?
C13 C12 1.519(4) . ?
C13 H14 1.03(3) . ?
C13 H15 0.94(4) . ?
C7 C6 1.368(3) . ?
C7 C8 1.413(3) . ?
C7 H5 0.94(3) . ?
N5 C17 1.322(3) . ?
N5 C24 1.379(3) . ?
N1 C1 1.323(3) . ?
N1 C8 1.374(3) . ?
N4 C16 1.462(3) . ?
N4 H21 0.94(4) . ?
N3 C14 1.478(3) . ?
N3 H16 0.86(4) . ?
C6 C5 1.416(3) . ?
C6 H4 0.88(3) . ?
C3 C9 1.416(3) . ?
C3 H2 0.92(3) . ?
C5 C4 1.372(3) . ?
C20 C21 1.374(3) . ?
C20 H26 0.96(3) . ?
C17 C18 1.419(3) . ?
C17 C16 1.506(3) . ?
C22 C23 1.364(3) . ?
C22 C21 1.416(3) . ?
C22 H27 0.95(3) . ?
C9 C8 1.413(3) . ?
C9 C4 1.421(3) . ?
C23 C24 1.413(3) . ?
C23 H28 0.95(3) . ?
C4 H3 0.90(3) . ?
C10 H6 0.98(3) . ?
C10 H7 0.99(3) . ?
C10 H8 0.96(3) . ?
C26 H30 0.98(3) . ?
C26 H31 0.97(4) . ?
C26 H29 0.93(4) . ?
C1 C11 1.512(3) . ?
C16 H22 0.91(3) . ?
C16 H23 0.93(3) . ?
C19 C18 1.361(4) . ?
C19 H25 0.98(3) . ?
C18 H24 0.90(3) . ?
C12 H12 0.96(3) . ?
C12 H13 0.95(3) . ?
C11 H9 0.97(3) . ?
C11 H10 0.92(3) . ?
C14 H17 0.96(3) . ?
C14 H18 0.96(3) . ?
Cl2 O8 1.366(3) . ?
Cl2 O9 1.386(2) . ?
Cl2 O7 1.416(2) . ?
Cl2 O10 1.518(3) . ?
Cl2 O11 1.766(7) . ?

loop_
_geom_torsion_atom_site_label_1
_geom_torsion_atom_site_label_2
_geom_torsion_atom_site_label_3
_geom_torsion_atom_site_label_4
_geom_torsion
_geom_torsion_site_symmetry_1
_geom_torsion_site_symmetry_2
_geom_torsion_site_symmetry_3
_geom_torsion_site_symmetry_4
_geom_torsion_publ_flag
N1 Zn1 N2 C11 3.69(15) . . . . ?
N4 Zn1 N2 C11 178.32(14) . . . . ?
N3 Zn1 N2 C11 104.55(16) . . . . ?
N5 Zn1 N2 C11 -80.34(17) . . . . ?
N1 Zn1 N2 C12 -118.54(16) . . . . ?
N4 Zn1 N2 C12 56.09(19) . . . . ?
N3 Zn1 N2 C12 -17.68(16) . . . . ?
N5 Zn1 N2 C12 157.43(14) . . . . ?
N1 Zn1 N5 C17 115.79(15) . . . . ?
N2 Zn1 N5 C17 -163.78(14) . . . . ?
N4 Zn1 N5 C17 -31.82(15) . . . . ?
N3 Zn1 N5 C17 5.2(3) . . . . ?
N1 Zn1 N5 C24 -33.73(17) . . . . ?
N2 Zn1 N5 C24 46.70(19) . . . . ?
N4 Zn1 N5 C24 178.65(18) . . . . ?
N3 Zn1 N5 C24 -144.28(19) . . . . ?
N2 Zn1 N1 C1 -15.77(15) . . . . ?
N4 Zn1 N1 C1 171.12(15) . . . . ?
N3 Zn1 N1 C1 -98.76(16) . . . . ?
N5 Zn1 N1 C1 106.32(15) . . . . ?
N2 Zn1 N1 C8 -168.14(18) . . . . ?
N4 Zn1 N1 C8 18.7(2) . . . . ?
N3 Zn1 N1 C8 108.87(17) . . . . ?
N5 Zn1 N1 C8 -46.05(17) . . . . ?
C14 C15 N4 C16 161.3(2) . . . . ?
C14 C15 N4 Zn1 38.2(2) . . . . ?
N1 Zn1 N4 C16 -38.4(2) . . . . ?
N2 Zn1 N4 C16 150.89(15) . . . . ?
N3 Zn1 N4 C16 -134.26(17) . . . . ?
N5 Zn1 N4 C16 29.99(15) . . . . ?
N1 Zn1 N4 C15 86.8(2) . . . . ?
N2 Zn1 N4 C15 -83.97(18) . . . . ?
N3 Zn1 N4 C15 -9.12(16) . . . . ?
N5 Zn1 N4 C15 155.13(17) . . . . ?
C12 C13 N3 C14 -80.6(3) . . . . ?
C12 C13 N3 Zn1 36.1(2) . . . . ?
N1 Zn1 N3 C13 71.27(18) . . . . ?
N2 Zn1 N3 C13 -10.03(17) . . . . ?
N4 Zn1 N3 C13 -144.31(18) . . . . ?
N5 Zn1 N3 C13 179.35(17) . . . . ?
N1 Zn1 N3 C14 -166.07(17) . . . . ?
N2 Zn1 N3 C14 112.63(18) . . . . ?
N4 Zn1 N3 C14 -21.65(17) . . . . ?
N5 Zn1 N3 C14 -58.0(3) . . . . ?
C8 C7 C6 C5 -0.8(4) . . . . ?
C1 C2 C3 C9 -3.8(3) . . . . ?
C10 O1 C5 C4 -5.6(4) . . . . ?
C10 O1 C5 C6 175.1(2) . . . . ?
C7 C6 C5 O1 -178.1(2) . . . . ?
C7 C6 C5 C4 2.6(4) . . . . ?
C24 C25 C20 C21 -2.2(3) . . . . ?
C19 C25 C20 C21 177.1(2) . . . . ?
C24 N5 C17 C18 2.0(3) . . . . ?
Zn1 N5 C17 C18 -149.40(19) . . . . ?
C24 N5 C17 C16 179.46(19) . . . . ?
Zn1 N5 C17 C16 28.0(2) . . . . ?
C2 C3 C9 C8 -1.9(3) . . . . ?
C2 C3 C9 C4 178.5(2) . . . . ?
C1 N1 C8 C7 176.4(2) . . . . ?
Zn1 N1 C8 C7 -33.1(3) . . . . ?
C1 N1 C8 C9 -5.5(3) . . . . ?
Zn1 N1 C8 C9 145.01(17) . . . . ?
C6 C7 C8 N1 175.5(2) . . . . ?
C6 C7 C8 C9 -2.6(3) . . . . ?
C3 C9 C8 N1 6.7(3) . . . . ?
C4 C9 C8 N1 -173.7(2) . . . . ?
C3 C9 C8 C7 -175.2(2) . . . . ?
C4 C9 C8 C7 4.4(3) . . . . ?
C21 C22 C23 C24 -0.5(3) . . . . ?
O1 C5 C4 C9 -180.0(2) . . . . ?
C6 C5 C4 C9 -0.7(3) . . . . ?
C8 C9 C4 C5 -2.7(3) . . . . ?
C3 C9 C4 C5 176.8(2) . . . . ?
C17 N5 C24 C23 173.2(2) . . . . ?
Zn1 N5 C24 C23 -39.7(3) . . . . ?
C17 N5 C24 C25 -7.7(3) . . . . ?
Zn1 N5 C24 C25 139.40(18) . . . . ?
C22 C23 C24 N5 175.0(2) . . . . ?
C22 C23 C24 C25 -4.1(3) . . . . ?
C20 C25 C24 N5 -173.6(2) . . . . ?
C19 C25 C24 N5 7.0(3) . . . . ?
C20 C25 C24 C23 5.5(3) . . . . ?
C19 C25 C24 C23 -173.8(2) . . . . ?
C8 N1 C1 C2 -0.7(3) . . . . ?
Zn1 N1 C1 C2 -153.93(18) . . . . ?
C8 N1 C1 C11 178.2(2) . . . . ?
Zn1 N1 C1 C11 24.9(2) . . . . ?
C3 C2 C1 N1 5.4(3) . . . . ?
C3 C2 C1 C11 -173.5(2) . . . . ?
C15 N4 C16 C17 -146.8(2) . . . . ?
Zn1 N4 C16 C17 -24.8(2) . . . . ?
N5 C17 C16 N4 -2.7(3) . . . . ?
C18 C17 C16 N4 174.8(2) . . . . ?
C26 O2 C21 C20 -4.3(4) . . . . ?
C26 O2 C21 C22 176.9(2) . . . . ?
C25 C20 C21 O2 178.7(2) . . . . ?
C25 C20 C21 C22 -2.5(3) . . . . ?
C23 C22 C21 O2 -177.2(2) . . . . ?
C23 C22 C21 C20 3.9(4) . . . . ?
C20 C25 C19 C18 179.8(2) . . . . ?
C24 C25 C19 C18 -0.8(3) . . . . ?
C25 C19 C18 C17 -4.5(4) . . . . ?
N5 C17 C18 C19 4.1(4) . . . . ?
C16 C17 C18 C19 -173.3(2) . . . . ?
C11 N2 C12 C13 -77.6(3) . . . . ?
Zn1 N2 C12 C13 42.8(2) . . . . ?
N3 C13 C12 N2 -54.7(3) . . . . ?
C12 N2 C11 C1 125.2(2) . . . . ?
Zn1 N2 C11 C1 7.3(2) . . . . ?
N1 C1 C11 N2 -22.0(3) . . . . ?
C2 C1 C11 N2 156.9(2) . . . . ?
C13 N3 C14 C15 165.8(2) . . . . ?
Zn1 N3 C14 C15 48.6(2) . . . . ?
N4 C15 C14 N3 -59.2(3) . . . . ?
